data_4087775
loop_
_publ_author_name
'Sch\"adle, Dorothea'
'Sch\"adle, Christoph'
'Schneider, David'
'Maichle-M\"ossmer, C\"acilia'
'Anwander, Reiner'

_publ_section_title
;
 Versatile Ln2(\m-NR)2-Imide Platforms for Ligand Exchange and Isoprene
 Polymerization
;
_journal_issue 20
_journal_name_full Organometallics
_journal_page_first 4994
_journal_paper_doi 10.1021/acs.organomet.5b00589
_journal_volume 34
_journal_year 2015
_chemical_formula_sum 'C43 H76 Al2 La2 N2 Si'
_chemical_formula_weight 980.92
_space_group_crystal_system triclinic
_space_group_IT_number 2
_space_group_name_Hall '-P 1'
_space_group_name_H-M_alt 'P -1'
_atom_sites_solution_hydrogens geom
_atom_sites_solution_primary direct
_atom_sites_solution_secondary difmap
_audit_creation_method SHELXL-2013
_cell_angle_alpha 83.413(2)
_cell_angle_beta 76.493(2)
_cell_angle_gamma 84.694(2)
_cell_formula_units_Z 2
_cell_length_a 10.5076(3)
_cell_length_b 12.2778(4)
_cell_length_c 19.2216(6)
_cell_measurement_reflns_used 997
_cell_measurement_temperature 150(2)
_cell_measurement_theta_max 35.65
_cell_measurement_theta_min 2.50
_cell_volume 2389.73(13)
_computing_cell_refinement SAINT
_computing_data_collection COSMO
_computing_data_reduction SAINT
_computing_structure_refinement 'SHELXL-2013 (Sheldrick, 2013)'
_computing_structure_solution 'SHELXS-97 (Sheldrick, 1990 )'
_diffrn_ambient_temperature 150(2)
_diffrn_measured_fraction_theta_full 0.987
_diffrn_measured_fraction_theta_max 0.990
_diffrn_measurement_device_type 'APEX II DUO'
_diffrn_measurement_method 'APEX II DUO'
_diffrn_radiation_monochromator multilayer
_diffrn_radiation_type MoK\a
_diffrn_radiation_wavelength 0.71073
_diffrn_reflns_av_R_equivalents 0.0334
_diffrn_reflns_av_unetI/netI 0.0161
_diffrn_reflns_Laue_measured_fraction_full 0.987
_diffrn_reflns_Laue_measured_fraction_max 0.990
_diffrn_reflns_limit_h_max 14
_diffrn_reflns_limit_h_min -14
_diffrn_reflns_limit_k_max 16
_diffrn_reflns_limit_k_min -16
_diffrn_reflns_limit_l_max 25
_diffrn_reflns_limit_l_min -25
_diffrn_reflns_number 121295
_diffrn_reflns_point_group_measured_fraction_full 0.987
_diffrn_reflns_point_group_measured_fraction_max 0.990
_diffrn_reflns_theta_full 25.242
_diffrn_reflns_theta_max 28.280
_diffrn_reflns_theta_min 5.843
_diffrn_source 'Imus-focus sealed tube'
_exptl_absorpt_coefficient_mu 1.854
_exptl_absorpt_correction_T_max 0.8020
_exptl_absorpt_correction_T_min 0.7430
_exptl_absorpt_correction_type numerical
_exptl_absorpt_process_details sadabs
_exptl_crystal_colour colorless
_exptl_crystal_density_diffrn 1.363
_exptl_crystal_description cube
_exptl_crystal_F_000 1004
_exptl_crystal_size_max 0.170
_exptl_crystal_size_mid 0.140
_exptl_crystal_size_min 0.130
_refine_diff_density_max 0.553
_refine_diff_density_min -0.381
_refine_diff_density_rms 0.063
_refine_ls_extinction_method none
_refine_ls_goodness_of_fit_ref 1.050
_refine_ls_hydrogen_treatment mixed
_refine_ls_matrix_type full
_refine_ls_number_parameters 487
_refine_ls_number_reflns 11725
_refine_ls_number_restraints 0
_refine_ls_restrained_S_all 1.050
_refine_ls_R_factor_all 0.0221
_refine_ls_R_factor_gt 0.0185
_refine_ls_shift/su_max 0.003
_refine_ls_shift/su_mean 0.000
_refine_ls_structure_factor_coef Fsqd
_refine_ls_weighting_details 'w=1/[\s^2^(Fo^2^)+(0.0191P)^2^+1.6032P] where P=(Fo^2^+2Fc^2^)/3'
_refine_ls_weighting_scheme calc
_refine_ls_wR_factor_gt 0.0433
_refine_ls_wR_factor_ref 0.0450
_reflns_Friedel_coverage 0.000
_reflns_number_gt 10569
_reflns_number_total 11725
_reflns_threshold_expression 'I > 2\s(I)'
_cod_data_source_file om5b00589_si_002.cif
_cod_data_source_block Compound_5-La
_cod_original_cell_volume 2389.74(13)
_cod_database_code 4087775
_shelx_space_group_comment
;
The symmetry employed for this shelxl refinement is uniquely defined
by the following loop, which should always be used as a source of
symmetry information in preference to the above space-group names.
They are only intended as comments.
;
_shelx_estimated_absorpt_t_min 0.743
_shelx_estimated_absorpt_t_max 0.795
_shelxl_version_number 2013-3

loop_
_space_group_symop_operation_xyz
'x, y, z'
'-x, -y, -z'

loop_
_atom_site_label
_atom_site_type_symbol
_atom_site_fract_x
_atom_site_fract_y
_atom_site_fract_z
_atom_site_U_iso_or_equiv
_atom_site_adp_type
_atom_site_occupancy
_atom_site_site_symmetry_order
_atom_site_calc_flag
_atom_site_refinement_flags_posn
_atom_site_refinement_flags_adp
_atom_site_refinement_flags_occupancy
_atom_site_disorder_assembly
_atom_site_disorder_group
C1 C -0.13771(18) 0.14320(15) 0.64460(10) 0.0263(4) Uani 1 1 d . . . . .
H1A H -0.0689 0.1137 0.6063 0.039 Uiso 1 1 calc R U . . .
H1B H -0.2239 0.1299 0.6372 0.039 Uiso 1 1 calc R U . . .
H1C H -0.1273 0.1068 0.6913 0.039 Uiso 1 1 calc R U . . .
N1 N 0.05181(13) 0.32938(11) 0.64530(7) 0.0159(3) Uani 1 1 d . . . . .
Al1 Al -0.12290(5) 0.30871(4) 0.64258(3) 0.01804(10) Uani 1 1 d . . . . .
C2 C -0.23868(17) 0.33600(18) 0.74226(11) 0.0304(4) Uani 1 1 d . . . . .
H2A H -0.2072 0.2863 0.7792 0.046 Uiso 1 1 calc R U . . .
H2B H -0.3297 0.3224 0.7436 0.046 Uiso 1 1 calc R U . . .
H2C H -0.2343 0.4123 0.7514 0.046 Uiso 1 1 calc R U . . .
N2 N 0.06814(13) 0.19955(11) 0.78800(7) 0.0182(3) Uani 1 1 d . . . . .
Al2 Al 0.28728(5) -0.09836(4) 0.61910(3) 0.02240(11) Uani 1 1 d . . . . .
C3 C -0.21441(19) 0.39921(16) 0.57537(11) 0.0305(4) Uani 1 1 d . . . . .
H3A H -0.2654 0.4608 0.5993 0.046 Uiso 1 1 calc R U . . .
H3B H -0.2735 0.3543 0.5602 0.046 Uiso 1 1 calc R U . . .
H3C H -0.1499 0.4276 0.5332 0.046 Uiso 1 1 calc R U . . .
C4 C 0.36423(18) 0.05340(15) 0.59685(11) 0.0268(4) Uani 1 1 d . . . . .
H4A H 0.4579 0.0446 0.5742 0.040 Uiso 1 1 calc R U . . .
H4B H 0.3530 0.0878 0.6416 0.040 Uiso 1 1 calc R U . . .
H4C H 0.3185 0.1000 0.5642 0.040 Uiso 1 1 calc R U . . .
C24 C 0.10734(17) 0.09839(13) 0.82062(9) 0.0194(3) Uani 1 1 d . . . . .
C8 C 0.30806(18) 0.30226(14) 0.47292(10) 0.0243(4) Uani 1 1 d . . . . .
H8 H 0.3173 0.2775 0.4268 0.029 Uiso 1 1 calc R U . . .
C7 C 0.2829(2) -0.14762(17) 0.52506(11) 0.0310(4) Uani 1 1 d . . . . .
H7A H 0.3718 -0.1511 0.4947 0.046 Uiso 1 1 calc R U . . .
H7B H 0.2261 -0.0955 0.5014 0.046 Uiso 1 1 calc R U . . .
H7C H 0.2485 -0.2206 0.5326 0.046 Uiso 1 1 calc R U . . .
C6 C 0.3950(2) -0.19692(17) 0.67539(12) 0.0345(4) Uani 1 1 d . . . . .
H6A H 0.3891 -0.2734 0.6670 0.052 Uiso 1 1 calc R U . . .
H6B H 0.3625 -0.1880 0.7267 0.052 Uiso 1 1 calc R U . . .
H6C H 0.4867 -0.1780 0.6603 0.052 Uiso 1 1 calc R U . . .
C5 C 0.09755(18) -0.09263(14) 0.67873(10) 0.0248(4) Uani 1 1 d . . . . .
H5A H 0.0418 -0.0437 0.6525 0.037 Uiso 1 1 calc R U . . .
H5B H 0.0946 -0.0648 0.7249 0.037 Uiso 1 1 calc R U . . .
H5C H 0.0657 -0.1666 0.6872 0.037 Uiso 1 1 calc R U . . .
C25 C 0.01443(18) 0.02345(14) 0.86075(9) 0.0233(3) Uani 1 1 d . . . . .
C9 C 0.41547(17) 0.33895(15) 0.48978(10) 0.0267(4) Uani 1 1 d . . . . .
H9 H 0.4979 0.3384 0.4563 0.032 Uiso 1 1 calc R U . . .
C20 C 0.0578(2) -0.08253(15) 0.88215(10) 0.0298(4) Uani 1 1 d . . . . .
H20 H -0.0047 -0.1320 0.9083 0.036 Uiso 1 1 calc R U . . .
C10 C 0.40162(17) 0.37685(15) 0.55649(10) 0.0248(4) Uani 1 1 d . . . . .
H10 H 0.4754 0.4031 0.5683 0.030 Uiso 1 1 calc R U . . .
C21 C 0.1888(2) -0.11834(16) 0.86673(11) 0.0331(4) Uani 1 1 d . . . . .
H21 H 0.2152 -0.1923 0.8802 0.040 Uiso 1 1 calc R U . . .
C11 C 0.28247(16) 0.37734(13) 0.60644(9) 0.0190(3) Uani 1 1 d . . . . .
C22 C 0.2811(2) -0.04592(16) 0.83152(10) 0.0297(4) Uani 1 1 d . . . . .
H22 H 0.3715 -0.0699 0.8227 0.036 Uiso 1 1 calc R U . . .
C12 C 0.16748(15) 0.33786(13) 0.59079(9) 0.0167(3) Uani 1 1 d . . . . .
C23 C 0.24404(18) 0.06213(14) 0.80867(10) 0.0236(3) Uani 1 1 d . . . . .
C13 C 0.18484(16) 0.29981(13) 0.52104(9) 0.0193(3) Uani 1 1 d . . . . .
C26 C 0.34825(18) 0.14506(16) 0.77985(11) 0.0283(4) Uani 1 1 d . . . . .
H26 H 0.3240 0.1907 0.7377 0.034 Uiso 1 1 calc R U . . .
C14 C 0.07691(17) 0.25796(14) 0.49236(9) 0.0226(3) Uani 1 1 d . . . . .
H14 H -0.0055 0.2610 0.5309 0.027 Uiso 1 1 calc R U . . .
C28 C 0.3451(2) 0.22149(19) 0.83781(13) 0.0407(5) Uani 1 1 d . . . . .
H28A H 0.2575 0.2587 0.8508 0.061 Uiso 1 1 calc R U . . .
H28B H 0.4099 0.2764 0.8194 0.061 Uiso 1 1 calc R U . . .
H28C H 0.3660 0.1784 0.8804 0.061 Uiso 1 1 calc R U . . .
C15 C 0.0510(2) 0.33092(19) 0.42613(11) 0.0356(5) Uani 1 1 d . . . . .
H15A H 0.0315 0.4072 0.4378 0.053 Uiso 1 1 calc R U . . .
H15B H -0.0238 0.3056 0.4116 0.053 Uiso 1 1 calc R U . . .
H15C H 0.1289 0.3266 0.3866 0.053 Uiso 1 1 calc R U . . .
C27 C 0.4873(2) 0.0928(2) 0.75473(15) 0.0448(6) Uani 1 1 d . . . . .
H27A H 0.5197 0.0587 0.7965 0.067 Uiso 1 1 calc R U . . .
H27B H 0.5454 0.1496 0.7291 0.067 Uiso 1 1 calc R U . . .
H27C H 0.4860 0.0368 0.7225 0.067 Uiso 1 1 calc R U . . .
C16 C 0.1068(2) 0.13836(17) 0.47458(12) 0.0335(4) Uani 1 1 d . . . . .
H16A H 0.1855 0.1333 0.4356 0.050 Uiso 1 1 calc R U . . .
H16B H 0.0323 0.1135 0.4595 0.050 Uiso 1 1 calc R U . . .
H16C H 0.1217 0.0919 0.5173 0.050 Uiso 1 1 calc R U . . .
C29 C -0.1306(2) 0.05752(16) 0.88193(12) 0.0336(4) Uani 1 1 d . . . . .
H29 H -0.1435 0.1371 0.8653 0.040 Uiso 1 1 calc R U . A 1
C17 C 0.27230(16) 0.42765(14) 0.67653(9) 0.0207(3) Uani 1 1 d . . . . .
H17 H 0.2259 0.3761 0.7165 0.025 Uiso 1 1 calc R U . . .
C30 C -0.2104(6) -0.0111(8) 0.8426(3) 0.0423(13) Uani 0.684(17) 1 d . . P B 1
H30A H -0.1748 -0.0016 0.7905 0.063 Uiso 0.684(17) 1 calc R U P B 1
H30B H -0.3032 0.0154 0.8532 0.063 Uiso 0.684(17) 1 calc R U P B 1
H30C H -0.2023 -0.0891 0.8598 0.063 Uiso 0.684(17) 1 calc R U P B 1
C31 C -0.1882(12) 0.0421(8) 0.9613(7) 0.0395(15) Uani 0.684(17) 1 d . . P B 1
H31A H -0.1834 -0.0363 0.9779 0.059 Uiso 0.684(17) 1 calc R U P B 1
H31B H -0.2800 0.0711 0.9712 0.059 Uiso 0.684(17) 1 calc R U P B 1
H31C H -0.1386 0.0815 0.9866 0.059 Uiso 0.684(17) 1 calc R U P B 1
C30A C -0.2136(15) 0.0330(14) 0.8413(8) 0.0423(13) Uani 0.316(17) 1 d . . P B 2
H30D H -0.1900 0.0720 0.7931 0.063 Uiso 0.316(17) 1 calc R U P B 2
H30E H -0.3042 0.0558 0.8642 0.063 Uiso 0.316(17) 1 calc R U P B 2
H30F H -0.2061 -0.0464 0.8375 0.063 Uiso 0.316(17) 1 calc R U P B 2
C31A C -0.179(3) 0.0142(17) 0.9651(17) 0.0395(15) Uani 0.316(17) 1 d . . P B 2
H31D H -0.2628 0.0538 0.9853 0.059 Uiso 0.316(17) 1 calc R U P B 2
H31E H -0.1136 0.0269 0.9914 0.059 Uiso 0.316(17) 1 calc R U P B 2
H31F H -0.1919 -0.0646 0.9694 0.059 Uiso 0.316(17) 1 calc R U P B 2
C19 C 0.18828(18) 0.53689(15) 0.67697(11) 0.0265(4) Uani 1 1 d . . . . .
H19A H 0.2351 0.5914 0.6412 0.040 Uiso 1 1 calc R U . . .
H19B H 0.1714 0.5632 0.7247 0.040 Uiso 1 1 calc R U . . .
H19C H 0.1048 0.5258 0.6653 0.040 Uiso 1 1 calc R U . . .
C18 C 0.40405(18) 0.44686(18) 0.69306(11) 0.0308(4) Uani 1 1 d . . . . .
H18A H 0.4592 0.3779 0.6917 0.046 Uiso 1 1 calc R U . . .
H18B H 0.3886 0.4726 0.7409 0.046 Uiso 1 1 calc R U . . .
H18C H 0.4484 0.5024 0.6571 0.046 Uiso 1 1 calc R U . . .
C32 C -0.16072(17) 0.41351(14) 0.91628(9) 0.0215(3) Uani 1 1 d . . . . .
C33 C -0.03044(17) 0.39735(15) 0.92493(9) 0.0226(3) Uani 1 1 d . . . . .
C34 C 0.03916(17) 0.48889(14) 0.88761(9) 0.0224(3) Uani 1 1 d . . . . .
C35 C -0.04951(16) 0.56151(14) 0.85661(9) 0.0207(3) Uani 1 1 d . . . . .
C36 C -0.17488(16) 0.51550(14) 0.87316(9) 0.0205(3) Uani 1 1 d . . . . .
C37 C -0.26786(19) 0.33903(17) 0.95271(11) 0.0309(4) Uani 1 1 d . . . . .
H37A H -0.2292 0.2710 0.9736 0.046 Uiso 1 1 calc R U . . .
H37B H -0.3149 0.3217 0.9174 0.046 Uiso 1 1 calc R U . . .
H37C H -0.3291 0.3760 0.9909 0.046 Uiso 1 1 calc R U . . .
C38 C 0.0234(2) 0.30569(17) 0.97128(10) 0.0330(4) Uani 1 1 d . . . . .
H38A H -0.0309 0.3032 1.0203 0.050 Uiso 1 1 calc R U . . .
H38B H 0.1137 0.3187 0.9720 0.050 Uiso 1 1 calc R U . . .
H38C H 0.0223 0.2356 0.9517 0.050 Uiso 1 1 calc R U . . .
C39 C 0.17738(18) 0.50928(17) 0.88963(12) 0.0313(4) Uani 1 1 d . . . . .
H39A H 0.2061 0.5733 0.8561 0.047 Uiso 1 1 calc R U . . .
H39B H 0.2357 0.4446 0.8756 0.047 Uiso 1 1 calc R U . . .
H39C H 0.1802 0.5232 0.9384 0.047 Uiso 1 1 calc R U . . .
C40 C -0.01959(19) 0.67289(15) 0.81696(12) 0.0304(4) Uani 1 1 d . . . . .
H40A H 0.0710 0.6874 0.8160 0.046 Uiso 1 1 calc R U . . .
H40B H -0.0798 0.7295 0.8415 0.046 Uiso 1 1 calc R U . . .
H40C H -0.0305 0.6741 0.7676 0.046 Uiso 1 1 calc R U . . .
C41 C -0.3670(2) 0.70180(19) 0.92907(15) 0.0460(6) Uani 1 1 d . . . . .
H41A H -0.3801 0.6644 0.9778 0.069 Uiso 1 1 calc R U . . .
H41B H -0.4469 0.7466 0.9237 0.069 Uiso 1 1 calc R U . . .
H41C H -0.2937 0.7492 0.9207 0.069 Uiso 1 1 calc R U . . .
C42 C -0.47512(19) 0.5132(2) 0.87932(13) 0.0396(5) Uani 1 1 d . . . . .
H42A H -0.4567 0.4540 0.8475 0.059 Uiso 1 1 calc R U . . .
H42B H -0.5511 0.5602 0.8700 0.059 Uiso 1 1 calc R U . . .
H42C H -0.4942 0.4815 0.9295 0.059 Uiso 1 1 calc R U . . .
C43 C -0.323(3) 0.658(3) 0.7637(16) 0.044(2) Uani 0.40(5) 1 d . . P C 1
H43A H -0.2520 0.7077 0.7480 0.066 Uiso 0.40(5) 1 calc R U P C 1
H43B H -0.4070 0.6990 0.7611 0.066 Uiso 0.40(5) 1 calc R U P C 1
H43C H -0.3083 0.5984 0.7324 0.066 Uiso 0.40(5) 1 calc R U P C 1
C43A C -0.3104(19) 0.6765(18) 0.7738(12) 0.044(2) Uani 0.60(5) 1 d . . P C 2
H43D H -0.2501 0.7342 0.7703 0.066 Uiso 0.60(5) 1 calc R U P C 2
H43E H -0.3961 0.7100 0.7680 0.066 Uiso 0.60(5) 1 calc R U P C 2
H43F H -0.2751 0.6276 0.7359 0.066 Uiso 0.60(5) 1 calc R U P C 2
Si1 Si -0.32901(5) 0.59700(5) 0.86210(3) 0.02704(11) Uani 1 1 d . . . . .
La1 La 0.12216(2) 0.13595(2) 0.67431(2) 0.01625(3) Uani 1 1 d . . . . .
La2 La -0.01011(2) 0.37702(2) 0.77537(2) 0.01493(3) Uani 1 1 d . . . . .

loop_
_atom_site_aniso_label
_atom_site_aniso_U_11
_atom_site_aniso_U_22
_atom_site_aniso_U_33
_atom_site_aniso_U_23
_atom_site_aniso_U_13
_atom_site_aniso_U_12
C1 0.0227(8) 0.0275(9) 0.0303(10) 0.0022(7) -0.0098(7) -0.0066(7)
N1 0.0139(6) 0.0184(6) 0.0155(6) -0.0008(5) -0.0036(5) -0.0014(5)
Al1 0.0143(2) 0.0221(2) 0.0194(2) -0.00395(19) -0.00649(18) -0.00048(18)
C2 0.0160(8) 0.0484(12) 0.0292(10) -0.0133(9) -0.0044(7) -0.0045(8)
N2 0.0200(7) 0.0182(6) 0.0172(7) 0.0001(5) -0.0057(5) -0.0028(5)
Al2 0.0243(3) 0.0202(2) 0.0232(3) -0.0050(2) -0.0068(2) 0.0029(2)
C3 0.0295(10) 0.0277(9) 0.0395(11) -0.0061(8) -0.0199(8) 0.0060(7)
C4 0.0210(8) 0.0273(9) 0.0305(10) -0.0034(7) -0.0033(7) 0.0011(7)
C24 0.0275(8) 0.0171(7) 0.0158(8) -0.0033(6) -0.0087(6) -0.0017(6)
C8 0.0277(9) 0.0251(8) 0.0173(8) -0.0004(7) -0.0006(7) -0.0010(7)
C7 0.0315(10) 0.0339(10) 0.0285(10) -0.0102(8) -0.0071(8) 0.0024(8)
C6 0.0409(11) 0.0291(10) 0.0355(11) -0.0096(8) -0.0151(9) 0.0120(8)
C5 0.0282(9) 0.0194(8) 0.0263(9) -0.0041(7) -0.0036(7) -0.0035(7)
C25 0.0312(9) 0.0213(8) 0.0178(8) -0.0020(6) -0.0056(7) -0.0042(7)
C9 0.0197(8) 0.0314(9) 0.0240(9) 0.0019(7) 0.0030(7) -0.0012(7)
C20 0.0464(11) 0.0210(8) 0.0221(9) 0.0009(7) -0.0081(8) -0.0053(8)
C10 0.0156(8) 0.0277(9) 0.0291(9) 0.0017(7) -0.0028(7) -0.0028(6)
C21 0.0536(13) 0.0212(9) 0.0252(10) -0.0002(7) -0.0142(9) 0.0055(8)
C11 0.0164(7) 0.0192(7) 0.0208(8) 0.0003(6) -0.0043(6) -0.0013(6)
C22 0.0349(10) 0.0278(9) 0.0283(10) -0.0045(8) -0.0138(8) 0.0074(8)
C12 0.0163(7) 0.0159(7) 0.0171(8) 0.0016(6) -0.0044(6) 0.0001(6)
C23 0.0287(9) 0.0231(8) 0.0213(9) -0.0028(7) -0.0105(7) -0.0006(7)
C13 0.0218(8) 0.0191(7) 0.0163(8) 0.0012(6) -0.0048(6) -0.0008(6)
C26 0.0235(9) 0.0304(9) 0.0335(10) -0.0036(8) -0.0112(8) -0.0024(7)
C14 0.0242(8) 0.0273(9) 0.0165(8) -0.0024(7) -0.0047(6) -0.0019(7)
C28 0.0449(12) 0.0399(12) 0.0444(13) -0.0088(10) -0.0182(10) -0.0124(10)
C15 0.0367(11) 0.0485(12) 0.0233(10) 0.0050(9) -0.0128(8) -0.0076(9)
C27 0.0241(10) 0.0497(13) 0.0623(16) -0.0051(11) -0.0148(10) 0.0014(9)
C16 0.0353(11) 0.0337(10) 0.0335(11) -0.0134(8) -0.0061(8) -0.0041(8)
C29 0.0311(10) 0.0259(9) 0.0382(11) 0.0063(8) 0.0005(8) -0.0056(8)
C17 0.0154(7) 0.0244(8) 0.0230(9) -0.0006(7) -0.0057(6) -0.0043(6)
C30 0.0391(14) 0.057(4) 0.0341(14) 0.001(3) -0.0157(11) -0.007(3)
C31 0.039(2) 0.046(5) 0.0324(19) -0.010(4) -0.0009(13) -0.004(3)
C30A 0.0391(14) 0.057(4) 0.0341(14) 0.001(3) -0.0157(11) -0.007(3)
C31A 0.039(2) 0.046(5) 0.0324(19) -0.010(4) -0.0009(13) -0.004(3)
C19 0.0252(9) 0.0228(8) 0.0321(10) -0.0049(7) -0.0061(7) -0.0034(7)
C18 0.0213(9) 0.0427(11) 0.0316(10) -0.0053(8) -0.0089(8) -0.0093(8)
C32 0.0218(8) 0.0260(8) 0.0162(8) -0.0056(6) -0.0016(6) -0.0020(6)
C33 0.0261(9) 0.0276(9) 0.0154(8) -0.0054(7) -0.0069(7) 0.0019(7)
C34 0.0197(8) 0.0270(8) 0.0235(9) -0.0113(7) -0.0072(7) -0.0006(6)
C35 0.0192(8) 0.0207(8) 0.0229(8) -0.0081(6) -0.0036(6) -0.0010(6)
C36 0.0173(8) 0.0252(8) 0.0192(8) -0.0057(7) -0.0037(6) 0.0001(6)
C37 0.0301(10) 0.0340(10) 0.0257(10) -0.0034(8) 0.0025(8) -0.0082(8)
C38 0.0385(11) 0.0389(11) 0.0212(9) -0.0008(8) -0.0101(8) 0.0057(9)
C39 0.0219(9) 0.0388(10) 0.0388(11) -0.0164(9) -0.0123(8) 0.0000(8)
C40 0.0268(9) 0.0203(8) 0.0416(11) -0.0059(8) -0.0009(8) -0.0026(7)
C41 0.0329(11) 0.0383(12) 0.0616(16) -0.0190(11) 0.0049(10) 0.0024(9)
C42 0.0179(9) 0.0583(14) 0.0440(13) -0.0174(11) -0.0042(8) -0.0014(9)
C43 0.033(4) 0.066(6) 0.034(5) 0.004(4) -0.017(3) 0.003(3)
C43A 0.033(4) 0.066(6) 0.034(5) 0.004(4) -0.017(3) 0.003(3)
Si1 0.0178(2) 0.0348(3) 0.0267(3) -0.0043(2) -0.00292(19) 0.00447(19)
La1 0.01753(5) 0.01508(4) 0.01617(5) -0.00201(3) -0.00381(3) -0.00054(3)
La2 0.01381(4) 0.01644(4) 0.01520(5) -0.00289(3) -0.00391(3) -0.00116(3)

loop_
_atom_type_symbol
_atom_type_description
_atom_type_scat_dispersion_real
_atom_type_scat_dispersion_imag
_atom_type_scat_source
C C 0.0033 0.0016 'International Tables Vol C Tables 4.2.6.8 and 6.1.1.4'
N N 0.0061 0.0033 'International Tables Vol C Tables 4.2.6.8 and 6.1.1.4'
Al Al 0.0645 0.0514 'International Tables Vol C Tables 4.2.6.8 and 6.1.1.4'
Si Si 0.0817 0.0704 'International Tables Vol C Tables 4.2.6.8 and 6.1.1.4'
La La -0.2871 2.4523 'International Tables Vol C Tables 4.2.6.8 and 6.1.1.4'
H H 0.0000 0.0000 'International Tables Vol C Tables 4.2.6.8 and 6.1.1.4'

loop_
_geom_angle_atom_site_label_1
_geom_angle_atom_site_label_2
_geom_angle_atom_site_label_3
_geom_angle
Al1 C1 La1 81.67(6)
C12 N1 Al1 132.04(11)
C12 N1 La1 88.73(9)
Al1 N1 La1 98.00(6)
C12 N1 La2 133.11(10)
Al1 N1 La2 93.67(5)
La1 N1 La2 95.38(4)
N1 Al1 C3 122.15(8)
N1 Al1 C1 107.20(7)
C3 Al1 C1 114.14(8)
N1 Al1 C2 107.26(7)
C3 Al1 C2 103.63(9)
C1 Al1 C2 99.81(9)
N1 Al1 La2 51.14(4)
C3 Al1 La2 130.50(6)
C1 Al1 La2 113.74(6)
C2 Al1 La2 56.12(5)
N1 Al1 La1 47.52(4)
C3 Al1 La1 150.88(7)
C1 Al1 La1 60.53(5)
C2 Al1 La1 105.50(6)
La2 Al1 La1 68.653(10)
Al1 C2 La2 85.03(6)
C24 N2 La2 159.99(11)
C24 N2 La1 92.35(9)
La2 N2 La1 107.66(5)
C7 Al2 C6 114.78(9)
C7 Al2 C5 106.78(8)
C6 Al2 C5 107.46(9)
C7 Al2 C4 106.18(9)
C6 Al2 C4 108.78(9)
C5 Al2 C4 112.99(7)
C7 Al2 La1 121.05(6)
C6 Al2 La1 124.17(6)
C5 Al2 La1 57.01(5)
C4 Al2 La1 55.98(5)
Al2 C4 La1 86.38(6)
N2 C24 C25 121.90(15)
N2 C24 C23 120.12(15)
C25 C24 C23 117.71(15)
N2 C24 La1 57.35(8)
C25 C24 La1 116.94(11)
C23 C24 La1 91.46(10)
C9 C8 C13 122.65(17)
Al2 C5 La1 85.52(6)
C20 C25 C24 119.53(17)
C20 C25 C29 118.85(17)
C24 C25 C29 121.60(15)
C8 C9 C10 118.77(16)
C21 C20 C25 122.11(18)
C9 C10 C11 121.56(17)
C20 C21 C22 119.52(17)
C10 C11 C12 121.14(16)
C10 C11 C17 118.55(15)
C12 C11 C17 120.18(14)
C21 C22 C23 121.21(18)
N1 C12 C13 124.31(14)
N1 C12 C11 119.48(14)
C13 C12 C11 115.94(14)
N1 C12 La1 61.15(8)
C13 C12 La1 98.40(10)
C11 C12 La1 106.70(10)
C22 C23 C24 119.72(17)
C22 C23 C26 119.96(17)
C24 C23 C26 119.87(15)
C8 C13 C12 119.94(15)
C8 C13 C14 115.09(15)
C12 C13 C14 124.95(15)
C23 C26 C28 108.82(17)
C23 C26 C27 114.18(17)
C28 C26 C27 110.17(17)
C13 C14 C16 112.38(15)
C13 C14 C15 111.60(15)
C16 C14 C15 109.76(16)
C30A C29 C25 120.0(7)
C31 C29 C25 114.1(5)
C31 C29 C30 108.2(5)
C25 C29 C30 109.7(3)
C30A C29 C31A 112.0(13)
C25 C29 C31A 106.7(10)
C11 C17 C18 115.03(15)
C11 C17 C19 110.01(14)
C18 C17 C19 108.92(15)
C17 C19 La2 78.27(9)
C33 C32 C36 108.92(15)
C33 C32 C37 124.11(16)
C36 C32 C37 126.76(16)
C33 C32 La2 76.13(10)
C36 C32 La2 74.78(9)
C37 C32 La2 119.72(12)
C32 C33 C34 108.09(15)
C32 C33 C38 126.30(17)
C34 C33 C38 125.36(16)
C32 C33 La2 75.38(10)
C34 C33 La2 74.91(9)
C38 C33 La2 120.35(12)
C35 C34 C33 107.76(15)
C35 C34 C39 126.86(17)
C33 C34 C39 124.96(16)
C35 C34 La2 75.16(9)
C33 C34 La2 76.23(9)
C39 C34 La2 120.48(12)
C34 C35 C36 108.97(15)
C34 C35 C40 125.47(16)
C36 C35 C40 125.44(16)
C34 C35 La2 76.07(9)
C36 C35 La2 75.48(9)
C40 C35 La2 118.19(12)
C35 C36 C32 106.26(14)
C35 C36 Si1 123.03(13)
C32 C36 Si1 128.40(13)
C35 C36 La2 75.30(9)
C32 C36 La2 76.07(9)
Si1 C36 La2 127.63(8)
C43A Si1 C36 112.4(6)
C43A Si1 C42 109.8(7)
C36 Si1 C42 113.86(9)
C43A Si1 C41 105.3(7)
C36 Si1 C41 107.97(10)
C42 Si1 C41 107.00(10)
C36 Si1 C43 113.2(9)
C42 Si1 C43 100.6(8)
C41 Si1 C43 114.1(9)
N2 La1 N1 78.75(5)
N2 La1 C24 30.30(5)
N1 La1 C24 109.02(5)
N2 La1 C4 129.47(5)
N1 La1 C4 118.12(5)
C24 La1 C4 110.69(5)
N2 La1 C12 98.82(5)
N1 La1 C12 30.12(4)
C24 La1 C12 125.65(5)
C4 La1 C12 88.02(5)
N2 La1 C5 112.90(5)
N1 La1 C5 152.15(5)
C24 La1 C5 86.04(5)
C4 La1 C5 75.11(5)
C12 La1 C5 148.04(5)
N2 La1 C1 99.99(5)
N1 La1 C1 71.81(5)
C24 La1 C1 110.51(5)
C4 La1 C1 130.19(6)
C12 La1 C1 90.03(5)
C5 La1 C1 81.07(5)
N2 La1 Al1 84.55(3)
N1 La1 Al1 34.48(3)
C24 La1 Al1 110.25(4)
C4 La1 Al1 137.46(4)
C12 La1 Al1 58.55(3)
C5 La1 Al1 118.86(4)
C1 La1 Al1 37.80(4)
N2 La1 Al2 130.18(3)
N1 La1 Al2 148.86(3)
C24 La1 Al2 100.23(4)
C4 La1 Al2 37.64(4)
C12 La1 Al2 120.99(3)
C5 La1 Al2 37.47(4)
C1 La1 Al2 107.99(4)
Al1 La1 Al2 140.314(13)
N2 La1 La2 35.55(3)
N1 La1 La2 43.26(3)
C24 La1 La2 65.85(3)
C4 La1 La2 137.90(4)
C12 La1 La2 66.76(3)
C5 La1 La2 141.60(4)
C1 La1 La2 84.88(4)
Al1 La1 La2 55.253(9)
Al2 La1 La2 164.156(10)
N2 La2 N1 78.10(5)
N2 La2 C2 96.51(6)
N1 La2 C2 74.03(5)
N2 La2 C35 136.84(5)
N1 La2 C35 140.68(5)
C2 La2 C35 110.34(5)
N2 La2 C36 132.55(5)
N1 La2 C36 144.88(4)
C2 La2 C36 84.24(5)
C35 La2 C36 29.21(5)
N2 La2 C34 108.98(5)
N1 La2 C34 150.13(5)
C2 La2 C34 131.43(5)
C35 La2 C34 28.77(5)
C36 La2 C34 48.03(5)
N2 La2 C32 103.40(5)
N1 La2 C32 161.41(5)
C2 La2 C32 87.41(5)
C35 La2 C32 47.48(5)
C36 La2 C32 29.15(5)
C34 La2 C32 47.39(5)
N2 La2 C33 91.16(5)
N1 La2 C33 167.21(5)
C2 La2 C33 114.55(5)
C35 La2 C33 47.38(5)
C36 La2 C33 47.82(5)
C34 La2 C33 28.86(5)
C32 La2 C33 28.49(5)
N2 La2 C19 115.09(5)
N1 La2 C19 67.99(5)
C2 La2 C19 122.58(6)
C35 La2 C19 78.39(5)
C36 La2 C19 103.48(5)
C34 La2 C19 83.18(5)
C32 La2 C19 125.51(5)
C33 La2 C19 111.47(5)
N2 La2 Al1 86.39(4)
N1 La2 Al1 35.19(3)
C2 La2 Al1 38.85(4)
C35 La2 Al1 135.29(4)
C36 La2 Al1 118.14(3)
C34 La2 Al1 164.03(4)
C32 La2 Al1 126.26(4)
C33 La2 Al1 152.36(4)
C19 La2 Al1 94.34(4)
N2 La2 La1 36.79(3)
N1 La2 La1 41.36(3)
C2 La2 La1 83.23(4)
C35 La2 La1 166.43(3)
C36 La2 La1 161.71(3)
C34 La2 La1 139.72(3)
C32 La2 La1 136.65(4)
C33 La2 La1 127.83(4)
C19 La2 La1 94.49(3)
Al1 La2 La1 56.094(9)

loop_
_geom_bond_atom_site_label_1
_geom_bond_atom_site_label_2
_geom_bond_distance
C1 Al1 2.0476(19)
C1 La1 2.9089(18)
N1 C12 1.410(2)
N1 Al1 1.8898(14)
N1 La1 2.4620(13)
N1 La2 2.5537(13)
Al1 C3 1.9701(19)
Al1 C2 2.0607(19)
Al1 La2 3.2728(5)
Al1 La1 3.3058(5)
C2 La2 2.7273(18)
N2 C24 1.397(2)
N2 La2 2.2634(14)
N2 La1 2.3318(14)
Al2 C7 1.982(2)
Al2 C6 1.984(2)
Al2 C5 2.0538(19)
Al2 C4 2.0598(19)
Al2 La1 3.3659(5)
C4 La1 2.7955(18)
C24 C25 1.431(2)
C24 C23 1.437(2)
C24 La1 2.7672(16)
C8 C9 1.371(3)
C8 C13 1.405(2)
C5 La1 2.8319(17)
C25 C20 1.387(2)
C25 C29 1.515(3)
C9 C10 1.385(3)
C20 C21 1.380(3)
C10 C11 1.388(2)
C21 C22 1.380(3)
C11 C12 1.448(2)
C11 C17 1.523(2)
C22 C23 1.398(2)
C12 C13 1.436(2)
C12 La1 2.8102(15)
C23 C26 1.528(3)
C13 C14 1.523(2)
C26 C28 1.530(3)
C26 C27 1.533(3)
C14 C16 1.533(3)
C14 C15 1.534(2)
C29 C30A 1.372(14)
C29 C31 1.501(13)
C29 C30 1.599(8)
C29 C31A 1.60(3)
C17 C18 1.535(2)
C17 C19 1.536(2)
C19 La2 3.1367(19)
C32 C33 1.410(2)
C32 C36 1.436(2)
C32 C37 1.506(2)
C32 La2 2.8611(17)
C33 C34 1.426(3)
C33 C38 1.506(2)
C33 La2 2.8706(17)
C34 C35 1.415(2)
C34 C39 1.506(2)
C34 La2 2.8535(16)
C35 C36 1.434(2)
C35 C40 1.509(2)
C35 La2 2.8420(16)
C36 Si1 1.8658(17)
C36 La2 2.8444(17)
C41 Si1 1.875(2)
C42 Si1 1.872(2)
C43 Si1 1.94(3)
C43A Si1 1.84(2)
La1 La2 3.70977(17)
